data_2233491
loop_
_publ_author_name
'Zhong, Shihua'
'Wei, Dongmei'
'Liu, Jianbing'
'Liu, Bingyu'

_publ_section_title
;
 2-Ethoxyethyl
 (<i>Z</i>)-2-cyano-3-[(<i>N</i>-phenylcarbamoyl)amino]prop-2-enoate
;
_journal_coeditor_code HG5148
_journal_issue 2
_journal_name_full 'Acta Crystallographica Section E'
_journal_page_first o267
_journal_paper_doi 10.1107/S1600536811055000
_journal_volume 68
_journal_year 2012
_chemical_formula_iupac 'C15 H17 N3 O4'
_chemical_formula_moiety 'C15 H17 N3 O4'
_chemical_formula_sum 'C15 H17 N3 O4'
_chemical_formula_weight 303.32
_chemical_name_systematic
;
2-Ethoxyethyl
(<i>Z</i>)-2-cyano-3-[(<i>N</i>-phenylcarbamoyl)amino]prop-2-enoate
;
_space_group_IT_number 15
_symmetry_cell_setting monoclinic
_symmetry_space_group_name_Hall '-C 2yc'
_symmetry_space_group_name_H-M 'C 1 2/c 1'
_atom_sites_solution_hydrogens geom
_atom_sites_solution_primary direct
_atom_sites_solution_secondary difmap
_audit_creation_method SHELXL97
_cell_angle_alpha 90.00
_cell_angle_beta 96.248(4)
_cell_angle_gamma 90.00
_cell_formula_units_Z 8
_cell_length_a 25.102(7)
_cell_length_b 12.013(3)
_cell_length_c 10.436(3)
_cell_measurement_reflns_used 4353
_cell_measurement_temperature 153(2)
_cell_measurement_theta_max 29.11
_cell_measurement_theta_min 2.65
_cell_volume 3128.3(15)
_computing_cell_refinement 'CrystalClear (Rigaku, 2008)'
_computing_data_collection 'CrystalClear (Rigaku, 2008)'
_computing_data_reduction 'CrystalClear (Rigaku, 2008)'
_computing_molecular_graphics 'SHELXTL (Sheldrick, 2008)'
_computing_publication_material 'SHELXL97 (Sheldrick, 2008)'
_computing_structure_refinement 'SHELXL97 (Sheldrick, 2008)'
_computing_structure_solution 'SHELXS97 (Sheldrick, 2008)'
_diffrn_ambient_temperature 153(2)
_diffrn_detector_area_resol_mean 28.5714
_diffrn_measured_fraction_theta_full 0.987
_diffrn_measured_fraction_theta_max 0.987
_diffrn_measurement_device_type 'Rigaku AFC10/Saturn724+'
_diffrn_measurement_method 'phi and omega scans'
_diffrn_radiation_monochromator graphite
_diffrn_radiation_source 'Rotating Anode'
_diffrn_radiation_type MoK\a
_diffrn_radiation_wavelength 0.71073
_diffrn_reflns_av_R_equivalents 0.0375
_diffrn_reflns_av_sigmaI/netI 0.0342
_diffrn_reflns_limit_h_max 32
_diffrn_reflns_limit_h_min -34
_diffrn_reflns_limit_k_max 16
_diffrn_reflns_limit_k_min -16
_diffrn_reflns_limit_l_max 14
_diffrn_reflns_limit_l_min -13
_diffrn_reflns_number 16240
_diffrn_reflns_theta_full 29.11
_diffrn_reflns_theta_max 29.11
_diffrn_reflns_theta_min 2.65
_diffrn_standards_decay_% 0
_diffrn_standards_interval_count 0
_diffrn_standards_interval_time 0
_diffrn_standards_number 0
_exptl_absorpt_coefficient_mu 0.095
_exptl_absorpt_correction_T_max 0.9917
_exptl_absorpt_correction_T_min 0.9561
_exptl_absorpt_correction_type multi-scan
_exptl_absorpt_process_details '(ABSCOR; Higashi, 1995)'
_exptl_crystal_colour Colorless
_exptl_crystal_density_diffrn 1.288
_exptl_crystal_density_method 'not measured'
_exptl_crystal_description Platelet
_exptl_crystal_F_000 1280
_exptl_crystal_size_max 0.48
_exptl_crystal_size_mid 0.44
_exptl_crystal_size_min 0.09
_refine_diff_density_max 0.282
_refine_diff_density_min -0.175
_refine_ls_extinction_method none
_refine_ls_goodness_of_fit_ref 0.999
_refine_ls_hydrogen_treatment mixed
_refine_ls_matrix_type full
_refine_ls_number_parameters 208
_refine_ls_number_reflns 4149
_refine_ls_number_restraints 0
_refine_ls_restrained_S_all 0.999
_refine_ls_R_factor_all 0.0655
_refine_ls_R_factor_gt 0.0430
_refine_ls_shift/su_max 0.000
_refine_ls_shift/su_mean 0.000
_refine_ls_structure_factor_coef Fsqd
_refine_ls_weighting_details 'calc w=1/[\s^2^(Fo^2^)+(0.0616P)^2^+0.1360P] where P=(Fo^2^+2Fc^2^)/3'
_refine_ls_weighting_scheme calc
_refine_ls_wR_factor_gt 0.1051
_refine_ls_wR_factor_ref 0.1156
_reflns_number_gt 2994
_reflns_number_total 4149
_reflns_threshold_expression I>2sigma(I)
_cod_data_source_file hg5148.cif
_cod_data_source_block I
_cod_original_cell_volume 3128.4(16)
_cod_original_sg_symbol_H-M 'C 2/c'
_cod_database_code 2233491
_cod_database_fobs_code 2233491

loop_
_symmetry_equiv_pos_as_xyz
'x, y, z'
'-x, y, -z+1/2'
'x+1/2, y+1/2, z'
'-x+1/2, y+1/2, -z+1/2'
'-x, -y, -z'
'x, -y, z-1/2'
'-x+1/2, -y+1/2, -z'
'x+1/2, -y+1/2, z-1/2'

loop_
_atom_site_type_symbol
_atom_site_label
_atom_site_fract_x
_atom_site_fract_y
_atom_site_fract_z
_atom_site_U_iso_or_equiv
_atom_site_adp_type
_atom_site_calc_flag
_atom_site_refinement_flags
_atom_site_occupancy
_atom_site_symmetry_multiplicity
O O1 0.15659(4) 0.22114(7) 0.47309(9) 0.0364(2) Uani d . 1 1
O O2 0.32432(3) 0.36646(7) 0.09862(8) 0.0255(2) Uani d . 1 1
O O3 0.27763(4) 0.46231(7) 0.23556(8) 0.0306(2) Uani d . 1 1
O O4 0.42663(4) 0.39232(8) -0.00208(9) 0.0364(2) Uani d . 1 1
N N1 0.16467(4) 0.40528(8) 0.53128(10) 0.0250(2) Uani d . 1 1
N N2 0.21226(4) 0.33631(8) 0.37397(9) 0.0240(2) Uani d . 1 1
N N3 0.28465(4) 0.09868(8) 0.07213(10) 0.0289(3) Uani d . 1 1
C C1 0.11615(5) 0.52205(11) 0.66349(12) 0.0307(3) Uani d . 1 1
H H1 0.1298 0.5844 0.6216 0.037 Uiso calc R 1 1
C C2 0.08347(6) 0.53787(13) 0.76109(13) 0.0375(3) Uani d . 1 1
H H2 0.0747 0.6112 0.7858 0.045 Uiso calc R 1 1
C C3 0.06367(6) 0.44733(14) 0.82240(13) 0.0396(3) Uani d . 1 1
H H3 0.0416 0.4583 0.8896 0.047 Uiso calc R 1 1
C C4 0.07616(5) 0.34066(13) 0.78556(13) 0.0362(3) Uani d . 1 1
H H4 0.0625 0.2785 0.8278 0.043 Uiso calc R 1 1
C C5 0.10845(5) 0.32346(11) 0.68761(12) 0.0282(3) Uani d . 1 1
H H5 0.1165 0.2500 0.6622 0.034 Uiso calc R 1 1
C C6 0.12894(5) 0.41423(10) 0.62707(11) 0.0232(3) Uani d . 1 1
C C7 0.17519(5) 0.31405(9) 0.46344(12) 0.0242(3) Uani d . 1 1
C C8 0.22843(5) 0.25503(9) 0.29863(11) 0.0227(3) Uani d . 1 1
H H8 0.2142 0.1827 0.3086 0.027 Uiso calc R 1 1
C C9 0.26364(5) 0.26801(9) 0.20886(11) 0.0221(2) Uani d . 1 1
C C10 0.28862(5) 0.37541(10) 0.18432(11) 0.0229(3) Uani d . 1 1
C C11 0.34591(5) 0.47118(10) 0.05780(13) 0.0291(3) Uani d . 1 1
H H11A 0.3684 0.5062 0.1306 0.035 Uiso calc R 1 1
H H11B 0.3164 0.5229 0.0284 0.035 Uiso calc R 1 1
C C12 0.37881(5) 0.44736(11) -0.05006(12) 0.0306(3) Uani d . 1 1
H H12A 0.3581 0.4000 -0.1153 0.037 Uiso calc R 1 1
H H12B 0.3876 0.5179 -0.0921 0.037 Uiso calc R 1 1
C C13 0.45942(7) 0.36769(16) -0.10075(16) 0.0567(5) Uani d . 1 1
H H13A 0.4701 0.4375 -0.1414 0.068 Uiso calc R 1 1
H H13B 0.4393 0.3214 -0.1680 0.068 Uiso calc R 1 1
C C14 0.50822(8) 0.30642(17) -0.0432(2) 0.0745(6) Uani d . 1 1
H H14A 0.5255 0.3486 0.0303 0.112 Uiso calc R 1 1
H H14B 0.5333 0.2978 -0.1082 0.112 Uiso calc R 1 1
H H14C 0.4978 0.2328 -0.0140 0.112 Uiso calc R 1 1
C C15 0.27583(5) 0.17378(9) 0.13389(11) 0.0225(2) Uani d . 1 1
H H2N 0.2248(6) 0.4059(13) 0.3597(14) 0.038(4) Uiso d . 1 1
H H1N 0.1787(6) 0.4663(13) 0.5061(13) 0.035(4) Uiso d . 1 1

loop_
_atom_site_aniso_label
_atom_site_aniso_U_11
_atom_site_aniso_U_22
_atom_site_aniso_U_33
_atom_site_aniso_U_12
_atom_site_aniso_U_13
_atom_site_aniso_U_23
O1 0.0471(6) 0.0169(4) 0.0493(6) -0.0065(4) 0.0241(5) -0.0041(4)
O2 0.0295(5) 0.0150(4) 0.0342(5) 0.0004(3) 0.0134(4) 0.0003(3)
O3 0.0400(5) 0.0168(4) 0.0375(5) -0.0024(4) 0.0153(4) -0.0060(4)
O4 0.0314(5) 0.0425(6) 0.0375(5) 0.0078(4) 0.0141(4) 0.0064(4)
N1 0.0334(6) 0.0155(5) 0.0278(5) -0.0017(4) 0.0116(5) 0.0003(4)
N2 0.0296(6) 0.0155(5) 0.0285(5) -0.0011(4) 0.0100(4) -0.0003(4)
N3 0.0372(6) 0.0178(5) 0.0324(6) 0.0009(4) 0.0075(5) -0.0013(4)
C1 0.0371(7) 0.0251(6) 0.0304(7) 0.0022(5) 0.0059(6) -0.0027(5)
C2 0.0379(8) 0.0414(8) 0.0337(7) 0.0084(6) 0.0059(6) -0.0101(6)
C3 0.0309(7) 0.0592(10) 0.0302(7) 0.0019(7) 0.0106(6) -0.0055(7)
C4 0.0303(7) 0.0464(9) 0.0330(7) -0.0043(6) 0.0084(6) 0.0058(6)
C5 0.0283(7) 0.0285(6) 0.0283(6) -0.0019(5) 0.0057(5) 0.0028(5)
C6 0.0235(6) 0.0252(6) 0.0212(6) 0.0009(4) 0.0031(5) -0.0007(5)
C7 0.0271(6) 0.0182(6) 0.0282(6) 0.0003(4) 0.0070(5) 0.0011(5)
C8 0.0265(6) 0.0161(5) 0.0256(6) 0.0003(4) 0.0030(5) -0.0002(4)
C9 0.0259(6) 0.0146(5) 0.0261(6) 0.0014(4) 0.0045(5) -0.0008(4)
C10 0.0254(6) 0.0181(6) 0.0258(6) 0.0011(4) 0.0049(5) -0.0009(4)
C11 0.0336(7) 0.0165(6) 0.0391(7) -0.0024(5) 0.0123(6) 0.0018(5)
C12 0.0333(7) 0.0263(6) 0.0337(7) 0.0011(5) 0.0101(6) 0.0050(5)
C13 0.0563(10) 0.0660(12) 0.0536(10) 0.0232(9) 0.0333(8) 0.0157(8)
C14 0.0570(12) 0.0897(16) 0.0838(14) 0.0342(11) 0.0399(11) 0.0275(12)
C15 0.0255(6) 0.0172(5) 0.0251(6) 0.0001(4) 0.0046(5) 0.0030(4)

loop_
_atom_type_symbol
_atom_type_description
_atom_type_scat_dispersion_real
_atom_type_scat_dispersion_imag
_atom_type_scat_source
C C 0.0033 0.0016 'International Tables Vol C Tables 4.2.6.8 and 6.1.1.4'
H H 0.0000 0.0000 'International Tables Vol C Tables 4.2.6.8 and 6.1.1.4'
N N 0.0061 0.0033 'International Tables Vol C Tables 4.2.6.8 and 6.1.1.4'
O O 0.0106 0.0060 'International Tables Vol C Tables 4.2.6.8 and 6.1.1.4'

loop_
_geom_angle_atom_site_label_1
_geom_angle_atom_site_label_2
_geom_angle_atom_site_label_3
_geom_angle
C10 O2 C11 115.17(9)
C12 O4 C13 112.22(11)
C7 N1 C6 127.43(10)
C7 N1 H1N 114.8(10)
C6 N1 H1N 117.3(10)
C8 N2 C7 120.76(10)
C8 N2 H2N 116.1(9)
C7 N2 H2N 123.0(9)
C2 C1 C6 119.87(13)
C2 C1 H1 120.1
C6 C1 H1 120.1
C3 C2 C1 120.20(13)
C3 C2 H2 119.9
C1 C2 H2 119.9
C2 C3 C4 119.78(13)
C2 C3 H3 120.1
C4 C3 H3 120.1
C3 C4 C5 120.72(13)
C3 C4 H4 119.6
C5 C4 H4 119.6
C6 C5 C4 119.60(13)
C6 C5 H5 120.2
C4 C5 H5 120.2
C5 C6 C1 119.82(12)
C5 C6 N1 123.78(11)
C1 C6 N1 116.35(11)
O1 C7 N1 127.11(12)
O1 C7 N2 120.92(11)
N1 C7 N2 111.98(10)
N2 C8 C9 125.30(11)
N2 C8 H8 117.3
C9 C8 H8 117.3
C8 C9 C15 118.61(11)
C8 C9 C10 122.71(10)
C15 C9 C10 118.66(10)
O3 C10 O2 124.24(11)
O3 C10 C9 123.70(11)
O2 C10 C9 112.06(10)
O2 C11 C12 108.04(10)
O2 C11 H11A 110.1
C12 C11 H11A 110.1
O2 C11 H11B 110.1
C12 C11 H11B 110.1
H11A C11 H11B 108.4
O4 C12 C11 109.89(10)
O4 C12 H12A 109.7
C11 C12 H12A 109.7
O4 C12 H12B 109.7
C11 C12 H12B 109.7
H12A C12 H12B 108.2
O4 C13 C14 108.98(14)
O4 C13 H13A 109.9
C14 C13 H13A 109.9
O4 C13 H13B 109.9
C14 C13 H13B 109.9
H13A C13 H13B 108.3
C13 C14 H14A 109.5
C13 C14 H14B 109.5
H14A C14 H14B 109.5
C13 C14 H14C 109.5
H14A C14 H14C 109.5
H14B C14 H14C 109.5
N3 C15 C9 178.57(13)

loop_
_geom_bond_atom_site_label_1
_geom_bond_atom_site_label_2
_geom_bond_distance
O1 C7 1.2183(14)
O2 C10 1.3376(14)
O2 C11 1.4520(14)
O3 C10 1.2181(14)
O4 C12 1.4135(15)
O4 C13 1.4177(17)
N1 C7 1.3465(15)
N1 C6 1.4179(15)
N1 H1N 0.867(15)
N2 C8 1.3439(15)
N2 C7 1.4136(15)
N2 H2N 0.910(15)
N3 C15 1.1443(15)
C1 C2 1.3887(18)
C1 C6 1.3970(17)
C1 H1 0.9500
C2 C3 1.382(2)
C2 H2 0.9500
C3 C4 1.384(2)
C3 H3 0.9500
C4 C5 1.3875(18)
C4 H4 0.9500
C5 C6 1.3869(17)
C5 H5 0.9500
C8 C9 1.3650(16)
C8 H8 0.9500
C9 C15 1.4281(16)
C9 C10 1.4691(16)
C11 C12 1.4943(18)
C11 H11A 0.9900
C11 H11B 0.9900
C12 H12A 0.9900
C12 H12B 0.9900
C13 C14 1.498(2)
C13 H13A 0.9900
C13 H13B 0.9900
C14 H14A 0.9800
C14 H14B 0.9800
C14 H14C 0.9800

loop_
_geom_hbond_atom_site_label_D
_geom_hbond_atom_site_label_H
_geom_hbond_atom_site_label_A
_geom_hbond_site_symmetry_A
_geom_hbond_distance_DH
_geom_hbond_distance_HA
_geom_hbond_distance_DA
_geom_hbond_angle_DHA
N2 H2N O3 . 0.910(15) 2.068(15) 2.7543(14) 131.2(12)
N1 H1N N3 4 0.867(15) 2.050(15) 2.9120(15) 172.6(14)

loop_
_geom_torsion_atom_site_label_1
_geom_torsion_atom_site_label_2
_geom_torsion_atom_site_label_3
_geom_torsion_atom_site_label_4
_geom_torsion
C6 C1 C2 C3 0.1(2)
C1 C2 C3 C4 -0.5(2)
C2 C3 C4 C5 0.1(2)
C3 C4 C5 C6 0.8(2)
C4 C5 C6 C1 -1.16(18)
C4 C5 C6 N1 176.29(11)
C2 C1 C6 C5 0.71(19)
C2 C1 C6 N1 -176.93(11)
C7 N1 C6 C5 15.9(2)
C7 N1 C6 C1 -166.53(12)
C6 N1 C7 O1 -1.3(2)
C6 N1 C7 N2 178.81(11)
C8 N2 C7 O1 -0.93(18)
C8 N2 C7 N1 178.97(10)
C7 N2 C8 C9 179.49(11)
N2 C8 C9 C15 -178.46(11)
N2 C8 C9 C10 0.22(19)
C11 O2 C10 O3 -6.56(17)
C11 O2 C10 C9 172.90(10)
C8 C9 C10 O3 -4.72(19)
C15 C9 C10 O3 173.95(11)
C8 C9 C10 O2 175.81(10)
C15 C9 C10 O2 -5.52(16)
C10 O2 C11 C12 -172.26(10)
C13 O4 C12 C11 180.00(13)
O2 C11 C12 O4 -71.42(13)
C12 O4 C13 C14 -178.18(14)

loop_
_cod_related_entry_id
_cod_related_entry_database
_cod_related_entry_code
1 ChemSpider 30657419
